data_9008295
loop_
_publ_author_name
'Schnering, H. G.'
'Wiedemeier, H.'

_publ_section_title
;
 The high temperature structure of beta-SnS and beta-SnSe
 and the B16-to-B33 type gamma-transition path
 Sample: T = 905 K
;
_journal_name_full 'Zeitschrift fur Kristallographie'
_journal_page_first 143
_journal_page_last 150
_journal_volume 156
_journal_year 1981
_chemical_compound_source Synthetic
_chemical_formula_sum 'S Sn'
_chemical_name_mineral Herzenbergite
_space_group_IT_number 63
_symmetry_space_group_name_Hall '-C 2c 2'
_symmetry_space_group_name_H-M 'C m c m'
_cell_angle_alpha 90
_cell_angle_beta 90
_cell_angle_gamma 90
_cell_length_a 4.148
_cell_length_b 11.480
_cell_length_c 4.177
_cell_formula_units_Z 4
_cell_volume 198.905
_database_code_amcsd 0010837
_diffrn_ambient_temperature 905
_exptl_crystal_density_diffrn 5.035
_cod_original_formula_sum 'Sn S'
_cod_database_code 9008295

loop_
_space_group_symop_operation_xyz
x,y,z
1/2+x,1/2+y,z
x,-y,1/2+z
1/2+x,1/2-y,1/2+z
-x,y,1/2-z
1/2-x,1/2+y,1/2-z
-x,y,z
1/2-x,1/2+y,z
x,-y,-z
1/2+x,1/2-y,-z
x,y,1/2-z
1/2+x,1/2+y,1/2-z
-x,-y,1/2+z
1/2-x,1/2-y,1/2+z
-x,-y,-z
1/2-x,1/2-y,-z

loop_
_atom_site_label
_atom_site_fract_x
_atom_site_fract_y
_atom_site_fract_z
Sn 0.00000 0.12000 0.25000
S 0.00000 0.34900 0.25000

loop_
_cod_related_entry_id
_cod_related_entry_database
_cod_related_entry_code
1 AMCSD 0010837
